data_7110607
loop_
_publ_author_name
'Twamley, Brendan'
'Power, Philip P.'

_publ_section_title
;
 Characterization of 2,6-Trip2H3C6GaCl2, {2,6-Trip2H3C6InCl(\m-Cl)}2 and
 {2,6-Trip2H3C6GaCl(\m-OH)}2 (Trip = 2,4,6-triisopropylphenyl)
;
_journal_issue 18
_journal_name_full 'Chemical Communications'
_journal_page_first 1805
_journal_paper_doi 10.1039/a904212a
_journal_year 1999
_chemical_formula_sum 'C84 H112 Cl2 Ga2 O2'
_chemical_formula_weight 1364.08
_chemical_name_common '[Bert*Ga(mu-OH)Cl]2 2 C6H6'
_chemical_name_systematic
; 
 ? 
;
_space_group_IT_number 14
_symmetry_cell_setting monoclinic
_symmetry_space_group_name_Hall '-P 2ybc'
_symmetry_space_group_name_H-M 'P 1 21/c 1'
_atom_sites_solution_hydrogens geom
_atom_sites_solution_primary direct
_atom_sites_solution_secondary difmap
_audit_creation_method SHELXL-97
_cell_angle_alpha 90.00
_cell_angle_beta 108.613(2)
_cell_angle_gamma 90.00
_cell_formula_units_Z 2
_cell_length_a 14.2605(10)
_cell_length_b 15.9037(10)
_cell_length_c 18.0905(12)
_cell_measurement_reflns_used 4086
_cell_measurement_temperature 299(2)
_cell_measurement_theta_max 31.5
_cell_measurement_theta_min 0
_cell_volume 3888.2(5)
_computing_cell_refinement 'Bruker SMART'
_computing_data_collection 'Bruker SMART'
_computing_data_reduction 'Bruker SHELXTL'
_computing_molecular_graphics 'Bruker SHELXTL'
_computing_publication_material 'Bruker SHELXTL'
_computing_structure_refinement 'Bruker SHELXTL'
_computing_structure_solution 'Bruker SHELXTL'
_diffrn_ambient_temperature 299(2)
_diffrn_measured_fraction_theta_full 1.000
_diffrn_measured_fraction_theta_max 1.000
_diffrn_measurement_device_type 'Bruker Smart 1000'
_diffrn_measurement_method 'phi and omega scans'
_diffrn_radiation_monochromator graphite
_diffrn_radiation_source 'sealed tube'
_diffrn_radiation_type MoK\a
_diffrn_radiation_wavelength 0.71073
_diffrn_reflns_av_R_equivalents 0.1720
_diffrn_reflns_av_sigmaI/netI 0.1754
_diffrn_reflns_limit_h_max 15
_diffrn_reflns_limit_h_min -15
_diffrn_reflns_limit_k_max 11
_diffrn_reflns_limit_k_min -17
_diffrn_reflns_limit_l_max 19
_diffrn_reflns_limit_l_min -19
_diffrn_reflns_number 19629
_diffrn_reflns_theta_full 22.50
_diffrn_reflns_theta_max 22.50
_diffrn_reflns_theta_min 1.75
_exptl_absorpt_coefficient_mu 0.805
_exptl_absorpt_correction_T_max 0.9095
_exptl_absorpt_correction_T_min 0.8555
_exptl_absorpt_correction_type empirical
_exptl_absorpt_process_details 'Blessing, R.H., Acta Cryst. (1995), A51, 33-38.'
_exptl_crystal_colour colorless
_exptl_crystal_density_diffrn 1.165
_exptl_crystal_density_method 'not measured'
_exptl_crystal_description cube
_exptl_crystal_F_000 1456
_exptl_crystal_size_max 0.20
_exptl_crystal_size_mid 0.14
_exptl_crystal_size_min 0.12
_refine_diff_density_max 0.655
_refine_diff_density_min -0.368
_refine_diff_density_rms 0.065
_refine_ls_extinction_method none
_refine_ls_goodness_of_fit_ref 1.017
_refine_ls_hydrogen_treatment mixed
_refine_ls_matrix_type full
_refine_ls_number_parameters 419
_refine_ls_number_reflns 5074
_refine_ls_number_restraints 1
_refine_ls_restrained_S_all 1.017
_refine_ls_R_factor_all 0.1533
_refine_ls_R_factor_gt 0.0620
_refine_ls_shift/su_max 0.001
_refine_ls_shift/su_mean 0.000
_refine_ls_structure_factor_coef Fsqd
_refine_ls_weighting_details 'calc w=1/[\s^2^(Fo^2^)+(0.0120P)^2^+0.0000P] where P=(Fo^2^+2Fc^2^)/3'
_refine_ls_weighting_scheme calc
_refine_ls_wR_factor_gt 0.0899
_refine_ls_wR_factor_ref 0.1037
_reflns_number_gt 2371
_reflns_number_total 5074
_reflns_threshold_expression >2sigma(I)
_cod_data_source_file 904212asup1.cif
_cod_data_source_block bt47z
_cod_depositor_comments
;
The following automatic conversions were performed:

'_symmetry_cell_setting' value 'Monoclinic' changed to 'monoclinic'
according to /home/saulius/struct/CIF-dictionaries/cif_core.dic
dictionary named 'cif_core.dic' version 2.4.2 from
2011-04-26.

'_exptl_absorpt_correction_type' value 'Empirical'
changed to 'empirical' according to
/home/saulius/struct/CIF-dictionaries/cif_core.dic dictionary named
'cif_core.dic' version 2.4.2 from 2011-04-26.

Automatic conversion script
Id: cif_fix_values 1891 2012-01-12 08:04:46Z andrius 
;
_cod_original_cell_volume 3888.2(4)
_cod_original_sg_symbol_H-M 'P2 (1)/c'
_cod_database_code 7110607

loop_
_symmetry_equiv_pos_as_xyz
'x, y, z'
'-x, y+1/2, -z+1/2'
'-x, -y, -z'
'x, -y-1/2, z-1/2'

loop_
_atom_site_label
_atom_site_type_symbol
_atom_site_fract_x
_atom_site_fract_y
_atom_site_fract_z
_atom_site_U_iso_or_equiv
_atom_site_adp_type
_atom_site_occupancy
_atom_site_symmetry_multiplicity
_atom_site_calc_flag
_atom_site_refinement_flags
Ga1 Ga 0.10130(5) 0.01630(4) 0.05131(4) 0.0500(2) Uani 1 1 d .
Cl1 Cl 0.09834(15) 0.06630(12) 0.16075(11) 0.0896(7) Uani 1 1 d .
H1 H 0.008(4) -0.080(3) 0.0791(14) 0.05(2) Uiso 1 1 d D
O1 O 0.0041(3) -0.0727(2) 0.0247(2) 0.0514(12) Uani 1 1 d D
C1 C 0.2190(4) -0.0049(4) 0.0216(3) 0.0406(16) Uani 1 1 d .
C2 C 0.2549(4) 0.0561(4) -0.0179(4) 0.0401(17) Uani 1 1 d .
C3 C 0.3310(5) 0.0381(4) -0.0452(4) 0.0528(19) Uani 1 1 d .
H3A H 0.3550 0.0794 -0.0708 0.063 Uiso 1 1 calc R
C4 C 0.3727(5) -0.0406(4) -0.0352(4) 0.058(2) Uani 1 1 d .
H4A H 0.4220 -0.0530 -0.0570 0.069 Uiso 1 1 calc R
C5 C 0.3429(5) -0.1010(4) 0.0064(4) 0.0486(18) Uani 1 1 d .
H5A H 0.3744 -0.1530 0.0151 0.058 Uiso 1 1 calc R
C6 C 0.2655(4) -0.0850(4) 0.0359(4) 0.0400(17) Uani 1 1 d .
C7 C 0.2406(5) -0.1513(4) 0.0857(5) 0.0488(18) Uani 1 1 d .
C8 C 0.1853(5) -0.2227(5) 0.0519(5) 0.055(2) Uani 1 1 d .
C9 C 0.1774(5) -0.2869(4) 0.1029(6) 0.071(2) Uani 1 1 d .
H9A H 0.1399 -0.3341 0.0816 0.086 Uiso 1 1 calc R
C10 C 0.2216(7) -0.2842(6) 0.1817(6) 0.083(3) Uani 1 1 d .
C11 C 0.2698(6) -0.2121(6) 0.2124(5) 0.081(3) Uani 1 1 d .
H11A H 0.2950 -0.2074 0.2664 0.097 Uiso 1 1 calc R
C12 C 0.2833(5) -0.1446(5) 0.1670(5) 0.065(2) Uani 1 1 d .
C13 C 0.2159(4) 0.1455(4) -0.0249(4) 0.0411(17) Uani 1 1 d .
C14 C 0.1496(5) 0.1762(4) -0.0946(4) 0.0449(18) Uani 1 1 d .
C15 C 0.1213(5) 0.2604(4) -0.0990(4) 0.059(2) Uani 1 1 d .
H15A H 0.0771 0.2804 -0.1454 0.071 Uiso 1 1 calc R
C16 C 0.1565(5) 0.3147(4) -0.0374(5) 0.055(2) Uani 1 1 d .
C17 C 0.2208(5) 0.2837(4) 0.0305(4) 0.058(2) Uani 1 1 d .
H17A H 0.2447 0.3200 0.0726 0.070 Uiso 1 1 calc R
C18 C 0.2521(5) 0.2002(5) 0.0393(4) 0.0527(19) Uani 1 1 d .
C19 C 0.3271(7) 0.1720(4) 0.1166(5) 0.087(3) Uani 1 1 d .
H19A H 0.3196 0.1110 0.1199 0.105 Uiso 1 1 calc R
C20 C 0.4320(6) 0.1875(6) 0.1164(5) 0.151(4) Uani 1 1 d .
H20A H 0.4780 0.1629 0.1621 0.227 Uiso 1 1 calc R
H20B H 0.4438 0.2470 0.1161 0.227 Uiso 1 1 calc R
H20C H 0.4408 0.1625 0.0707 0.227 Uiso 1 1 calc R
C21 C 0.3091(7) 0.2101(5) 0.1883(4) 0.127(4) Uani 1 1 d .
H21A H 0.3418 0.1767 0.2334 0.191 Uiso 1 1 calc R
H21B H 0.2393 0.2112 0.1807 0.191 Uiso 1 1 calc R
H21C H 0.3347 0.2664 0.1960 0.191 Uiso 1 1 calc R
C22 C 0.1217(6) 0.4066(5) -0.0470(5) 0.095(3) Uani 1 1 d .
H22A H 0.0497 0.4057 -0.0713 0.114 Uiso 1 1 calc R
C23 C 0.1421(6) 0.4537(4) 0.0255(5) 0.124(3) Uani 1 1 d .
H23A H 0.1139 0.5089 0.0146 0.187 Uiso 1 1 calc R
H23B H 0.2123 0.4582 0.0500 0.187 Uiso 1 1 calc R
H23C H 0.1135 0.4249 0.0598 0.187 Uiso 1 1 calc R
C24 C 0.1641(7) 0.4482(5) -0.1038(5) 0.145(4) Uani 1 1 d .
H24A H 0.1315 0.5010 -0.1200 0.218 Uiso 1 1 calc R
H24B H 0.1542 0.4125 -0.1485 0.218 Uiso 1 1 calc R
H24C H 0.2336 0.4575 -0.0793 0.218 Uiso 1 1 calc R
C25 C 0.1117(5) 0.1211(4) -0.1673(4) 0.0543(19) Uani 1 1 d .
H25A H 0.1209 0.0624 -0.1501 0.065 Uiso 1 1 calc R
C26 C 0.0014(5) 0.1335(4) -0.2113(3) 0.080(2) Uani 1 1 d .
H26A H -0.0337 0.1418 -0.1746 0.120 Uiso 1 1 calc R
H26B H -0.0240 0.0846 -0.2424 0.120 Uiso 1 1 calc R
H26C H -0.0071 0.1818 -0.2446 0.120 Uiso 1 1 calc R
C27 C 0.1728(5) 0.1355(4) -0.2212(4) 0.094(3) Uani 1 1 d .
H27A H 0.2403 0.1200 -0.1950 0.140 Uiso 1 1 calc R
H27B H 0.1697 0.1938 -0.2355 0.140 Uiso 1 1 calc R
H27C H 0.1469 0.1018 -0.2673 0.140 Uiso 1 1 calc R
C28 C 0.1404(6) -0.2311(4) -0.0357(5) 0.065(2) Uani 1 1 d .
H28A H 0.1386 -0.1749 -0.0583 0.078 Uiso 1 1 calc R
C29 C 0.2020(6) -0.2858(5) -0.0690(4) 0.091(3) Uani 1 1 d .
H29A H 0.2669 -0.2619 -0.0577 0.136 Uiso 1 1 calc R
H29B H 0.1716 -0.2899 -0.1245 0.136 Uiso 1 1 calc R
H29C H 0.2072 -0.3409 -0.0463 0.136 Uiso 1 1 calc R
C30 C 0.0320(5) -0.2646(4) -0.0600(4) 0.088(3) Uani 1 1 d .
H30A H -0.0055 -0.2318 -0.0348 0.132 Uiso 1 1 calc R
H30B H 0.0323 -0.3224 -0.0445 0.132 Uiso 1 1 calc R
H30C H 0.0026 -0.2602 -0.1155 0.132 Uiso 1 1 calc R
C31 C 0.2166(5) -0.3593(4) 0.2335(3) 0.129(4) Uani 1 1 d .
H31A H 0.2517 -0.3319 0.2831 0.155 Uiso 1 1 calc R
C32 C 0.2930(5) -0.4216(4) 0.2373(3) 0.111(3) Uani 1 1 d R
H32A H 0.2830 -0.4700 0.2656 0.166 Uiso 1 1 calc R
H32B H 0.3569 -0.3979 0.2634 0.166 Uiso 1 1 calc R
H32C H 0.2895 -0.4380 0.1854 0.166 Uiso 1 1 calc R
C33 C 0.1323(7) -0.3726(5) 0.2494(6) 0.159(5) Uani 1 1 d .
H33A H 0.1448 -0.4099 0.2933 0.238 Uiso 1 1 calc R
H33B H 0.0843 -0.3975 0.2049 0.238 Uiso 1 1 calc R
H33C H 0.1075 -0.3201 0.2615 0.238 Uiso 1 1 calc R
C34 C 0.3467(6) -0.0712(5) 0.2079(4) 0.080(2) Uani 1 1 d .
H34A H 0.3267 -0.0226 0.1731 0.096 Uiso 1 1 calc R
C35 C 0.4549(6) -0.0854(5) 0.2201(5) 0.130(4) Uani 1 1 d .
H35A H 0.4644 -0.0967 0.1708 0.194 Uiso 1 1 calc R
H35B H 0.4778 -0.1325 0.2543 0.194 Uiso 1 1 calc R
H35C H 0.4917 -0.0361 0.2429 0.194 Uiso 1 1 calc R
C36 C 0.3316(6) -0.0463(5) 0.2858(4) 0.121(3) Uani 1 1 d .
H36A H 0.2621 -0.0429 0.2788 0.182 Uiso 1 1 calc R
H36B H 0.3618 0.0074 0.3023 0.182 Uiso 1 1 calc R
H36C H 0.3615 -0.0878 0.3246 0.182 Uiso 1 1 calc R
C50 C 0.4575(11) 0.2234(6) 0.3868(6) 0.115(3) Uani 1 1 d .
H50A H 0.4271 0.2665 0.3530 0.137 Uiso 1 1 calc R
C51 C 0.5431(10) 0.1890(10) 0.3804(7) 0.122(4) Uani 1 1 d .
H51A H 0.5724 0.2095 0.3448 0.146 Uiso 1 1 calc R
C52 C 0.5828(9) 0.1236(9) 0.4286(9) 0.143(5) Uani 1 1 d .
H52A H 0.6379 0.0964 0.4230 0.171 Uiso 1 1 calc R
C55 C 0.4165(9) 0.1978(9) 0.4389(9) 0.154(5) Uani 1 1 d .
H55A H 0.3603 0.2245 0.4428 0.185 Uiso 1 1 calc R
C53 C 0.5454(11) 0.0966(8) 0.4841(9) 0.174(6) Uani 1 1 d .
H53A H 0.5778 0.0554 0.5196 0.209 Uiso 1 1 calc R
C54 C 0.4573(12) 0.1317(10) 0.4871(9) 0.189(6) Uani 1 1 d .
H54A H 0.4265 0.1106 0.5214 0.227 Uiso 1 1 calc R

loop_
_atom_site_aniso_label
_atom_site_aniso_U_11
_atom_site_aniso_U_22
_atom_site_aniso_U_33
_atom_site_aniso_U_23
_atom_site_aniso_U_13
_atom_site_aniso_U_12
Ga1 0.0493(4) 0.0506(5) 0.0530(5) 0.0005(5) 0.0204(4) 0.0057(5)
Cl1 0.1131(18) 0.0963(17) 0.0704(15) -0.0161(12) 0.0446(13) 0.0086(13)
O1 0.034(3) 0.065(3) 0.052(4) 0.003(3) 0.009(3) 0.003(2)
C1 0.049(4) 0.028(5) 0.044(4) -0.004(3) 0.014(3) -0.006(4)
C2 0.041(5) 0.025(5) 0.054(5) -0.009(3) 0.015(4) 0.000(3)
C3 0.057(5) 0.029(5) 0.078(5) 0.011(4) 0.030(4) 0.007(4)
C4 0.052(5) 0.052(6) 0.081(6) -0.008(4) 0.037(4) 0.000(4)
C5 0.049(5) 0.038(5) 0.059(5) -0.003(4) 0.017(4) 0.009(4)
C6 0.036(4) 0.032(5) 0.049(5) 0.000(4) 0.010(4) 0.000(3)
C7 0.051(5) 0.034(5) 0.062(6) 0.006(4) 0.020(4) 0.013(4)
C8 0.054(5) 0.043(6) 0.066(6) 0.003(5) 0.016(5) 0.005(4)
C9 0.076(6) 0.040(6) 0.113(8) 0.023(6) 0.051(6) 0.006(4)
C10 0.128(9) 0.057(7) 0.084(8) 0.046(6) 0.062(7) 0.035(6)
C11 0.111(8) 0.074(7) 0.067(7) 0.024(6) 0.042(6) 0.026(6)
C12 0.072(6) 0.071(7) 0.049(6) 0.016(5) 0.016(5) 0.018(5)
C13 0.035(4) 0.037(5) 0.053(5) -0.001(4) 0.017(4) -0.005(4)
C14 0.055(5) 0.031(5) 0.048(5) -0.004(4) 0.016(4) -0.004(4)
C15 0.080(6) 0.030(5) 0.060(6) -0.002(4) 0.010(4) 0.012(4)
C16 0.080(6) 0.027(5) 0.062(6) 0.001(4) 0.026(5) -0.003(4)
C17 0.082(6) 0.029(6) 0.061(6) -0.013(4) 0.018(5) 0.000(4)
C18 0.062(5) 0.034(5) 0.059(6) 0.000(4) 0.015(4) -0.001(4)
C19 0.117(8) 0.050(6) 0.068(7) 0.002(5) -0.007(6) 0.010(5)
C20 0.064(7) 0.192(11) 0.153(10) -0.046(8) -0.028(7) 0.035(7)
C21 0.204(11) 0.101(7) 0.055(7) -0.016(5) 0.011(7) -0.008(7)
C22 0.146(8) 0.029(6) 0.089(7) -0.001(5) 0.008(6) 0.004(5)
C23 0.183(10) 0.042(6) 0.153(9) -0.010(6) 0.061(7) 0.013(5)
C24 0.292(14) 0.042(6) 0.132(9) 0.010(5) 0.108(9) -0.002(7)
C25 0.081(6) 0.028(5) 0.049(5) 0.005(4) 0.014(5) 0.001(4)
C26 0.081(6) 0.086(6) 0.053(5) 0.008(4) -0.007(5) -0.020(5)
C27 0.128(8) 0.101(7) 0.063(6) -0.007(5) 0.045(5) 0.013(5)
C28 0.073(6) 0.042(5) 0.074(6) 0.005(4) 0.015(5) 0.000(4)
C29 0.108(7) 0.084(6) 0.084(7) -0.014(5) 0.035(6) -0.002(5)
C30 0.069(6) 0.067(6) 0.116(7) -0.025(5) 0.011(5) -0.004(5)
C31 0.141(10) 0.086(8) 0.205(11) 0.082(7) 0.116(9) 0.042(7)
C32 0.119(8) 0.083(7) 0.131(8) 0.049(6) 0.041(6) 0.018(6)
C33 0.131(9) 0.118(9) 0.249(13) 0.109(8) 0.091(9) 0.014(7)
C34 0.099(7) 0.071(6) 0.047(6) -0.001(4) -0.008(5) 0.003(5)
C35 0.076(7) 0.148(9) 0.146(9) -0.035(7) 0.009(6) -0.020(6)
C36 0.156(9) 0.122(8) 0.066(7) -0.024(5) 0.007(6) 0.028(6)
C50 0.126(12) 0.127(9) 0.080(9) -0.017(7) 0.019(7) -0.008(8)
C51 0.096(10) 0.158(13) 0.126(11) -0.033(9) 0.059(9) -0.026(8)
C52 0.141(12) 0.125(12) 0.152(14) 0.014(9) 0.033(10) 0.005(9)
C55 0.164(12) 0.167(14) 0.177(14) 0.013(10) 0.118(12) 0.024(10)
C53 0.145(13) 0.181(13) 0.207(16) 0.074(11) 0.072(11) 0.057(10)
C54 0.170(15) 0.180(15) 0.259(18) 0.074(12) 0.126(13) 0.038(11)

loop_
_atom_type_symbol
_atom_type_description
_atom_type_scat_dispersion_real
_atom_type_scat_dispersion_imag
_atom_type_scat_source
C C 0.0033 0.0016 'International Tables Vol C Tables 4.2.6.8 and 6.1.1.4'
H H 0.0000 0.0000 'International Tables Vol C Tables 4.2.6.8 and 6.1.1.4'
O O 0.0106 0.0060 'International Tables Vol C Tables 4.2.6.8 and 6.1.1.4'
Cl Cl 0.1484 0.1585 'International Tables Vol C Tables 4.2.6.8 and 6.1.1.4'
Ga Ga 0.2307 1.6083 'International Tables Vol C Tables 4.2.6.8 and 6.1.1.4'

loop_
_geom_angle_atom_site_label_1
_geom_angle_atom_site_label_2
_geom_angle_atom_site_label_3
_geom_angle
_geom_angle_site_symmetry_1
_geom_angle_site_symmetry_3
O1 Ga1 O1 80.06(19) 3 .
O1 Ga1 C1 115.6(2) 3 .
O1 Ga1 C1 114.7(2) . .
O1 Ga1 Cl1 104.33(14) 3 .
O1 Ga1 Cl1 106.13(14) . .
C1 Ga1 Cl1 126.23(17) . .
O1 Ga1 Ga1 40.35(12) 3 3
O1 Ga1 Ga1 39.70(12) . 3
C1 Ga1 Ga1 123.70(16) . 3
Cl1 Ga1 Ga1 110.07(7) . 3
Ga1 O1 Ga1 99.94(19) 3 .
C2 C1 C6 119.4(5) . .
C2 C1 Ga1 120.7(5) . .
C6 C1 Ga1 119.8(5) . .
C3 C2 C1 120.3(6) . .
C3 C2 C13 118.8(6) . .
C1 C2 C13 120.7(5) . .
C2 C3 C4 120.6(6) . .
C5 C4 C3 120.9(6) . .
C4 C5 C6 120.3(6) . .
C5 C6 C1 118.3(6) . .
C5 C6 C7 117.9(6) . .
C1 C6 C7 123.7(6) . .
C12 C7 C8 120.8(7) . .
C12 C7 C6 117.9(7) . .
C8 C7 C6 121.0(7) . .
C9 C8 C7 117.0(7) . .
C9 C8 C28 121.9(7) . .
C7 C8 C28 121.1(7) . .
C10 C9 C8 123.8(8) . .
C11 C10 C9 117.3(7) . .
C11 C10 C31 121.5(9) . .
C9 C10 C31 121.2(9) . .
C10 C11 C12 123.5(8) . .
C11 C12 C7 117.4(8) . .
C11 C12 C34 118.4(8) . .
C7 C12 C34 124.2(7) . .
C14 C13 C18 119.3(6) . .
C14 C13 C2 121.8(6) . .
C18 C13 C2 118.8(6) . .
C15 C14 C13 119.2(6) . .
C15 C14 C25 119.0(6) . .
C13 C14 C25 121.7(6) . .
C16 C15 C14 122.2(6) . .
C17 C16 C15 117.9(6) . .
C17 C16 C22 123.0(7) . .
C15 C16 C22 119.1(7) . .
C16 C17 C18 123.0(6) . .
C17 C18 C13 118.3(6) . .
C17 C18 C19 119.2(7) . .
C13 C18 C19 122.4(6) . .
C20 C19 C21 111.8(7) . .
C20 C19 C18 110.6(7) . .
C21 C19 C18 113.7(7) . .
C23 C22 C24 112.5(7) . .
C23 C22 C16 115.0(7) . .
C24 C22 C16 108.0(7) . .
C27 C25 C14 110.4(6) . .
C27 C25 C26 110.5(6) . .
C14 C25 C26 113.4(5) . .
C29 C28 C8 111.6(6) . .
C29 C28 C30 110.2(6) . .
C8 C28 C30 112.0(6) . .
C33 C31 C32 126.2(4) . .
C33 C31 C10 118.3(7) . .
C32 C31 C10 112.3(4) . .
C35 C34 C12 112.3(7) . .
C35 C34 C36 109.9(6) . .
C12 C34 C36 114.1(7) . .
C55 C50 C51 123.0(12) . .
C52 C51 C50 116.6(13) . .
C53 C52 C51 122.6(14) . .
C50 C55 C54 119.7(13) . .
C52 C53 C54 118.5(14) . .
C55 C54 C53 119.1(14) . .

loop_
_geom_bond_atom_site_label_1
_geom_bond_atom_site_label_2
_geom_bond_distance
_geom_bond_site_symmetry_2
Ga1 O1 1.906(4) 3
Ga1 O1 1.932(4) .
Ga1 C1 1.949(5) .
Ga1 Cl1 2.1465(19) .
Ga1 Ga1 2.9392(15) 3
O1 Ga1 1.906(4) 3
C1 C2 1.395(7) .
C1 C6 1.421(7) .
C2 C3 1.358(7) .
C2 C13 1.517(7) .
C3 C4 1.372(7) .
C4 C5 1.371(7) .
C5 C6 1.394(7) .
C6 C7 1.501(8) .
C7 C12 1.405(8) .
C7 C8 1.406(8) .
C8 C9 1.404(8) .
C8 C28 1.514(9) .
C9 C10 1.363(9) .
C10 C11 1.360(10) .
C10 C31 1.534(8) .
C11 C12 1.402(9) .
C12 C34 1.517(9) .
C13 C14 1.400(7) .
C13 C18 1.411(8) .
C14 C15 1.392(7) .
C14 C25 1.529(8) .
C15 C16 1.373(8) .
C16 C17 1.368(8) .
C16 C22 1.535(9) .
C17 C18 1.393(8) .
C18 C19 1.531(9) .
C19 C20 1.518(10) .
C19 C21 1.527(9) .
C22 C23 1.456(9) .
C22 C24 1.503(9) .
C25 C27 1.519(7) .
C25 C26 1.531(7) .
C28 C29 1.494(8) .
C28 C30 1.559(8) .
C31 C33 1.339(8) .
C31 C32 1.4581 .
C34 C35 1.505(9) .
C34 C36 1.543(9) .
C50 C55 1.322(11) .
C50 C51 1.376(12) .
C51 C52 1.359(12) .
C52 C53 1.349(13) .
C55 C54 1.372(14) .
C53 C54 1.392(13) .
